data_2236176
loop_
_publ_author_name
'Vr\'abel, Viktor'
'\<Svorc, \<Lubom\'ir'
'\<Saf\'a\<r, Peter'
'Siv\'y, J\'ulius'
'Jozef\'ina, \<Z\'u\<ziov\'a'

_publ_section_title
;
 (8a<i>R</i>,9<i>R</i>)-9-Hydroxy-7,8,8a,9-tetrahydrofuro[3,2-<i>f</i>]indolizin-6(4<i>H</i>)-one
;
_journal_coeditor_code DS2219
_journal_issue 10
_journal_name_full 'Acta Crystallographica Section E'
_journal_page_first o3034
_journal_page_last o3035
_journal_paper_doi 10.1107/S1600536812040378
_journal_volume 68
_journal_year 2012
_chemical_formula_iupac 'C10 H11 N O3'
_chemical_formula_moiety 'C10 H11 N O3'
_chemical_formula_sum 'C10 H11 N O3'
_chemical_formula_weight 193.20
_chemical_name_systematic
;
(8a<i>R</i>,9<i>R</i>)-9-Hydroxy-7,8,8a,9-
tetrahydrofuro[3,2-<i>f</i>]indolizin-6(4<i>H</i>)-one
;
_space_group_IT_number 19
_symmetry_cell_setting orthorhombic
_symmetry_space_group_name_Hall 'P 2ac 2ab'
_symmetry_space_group_name_H-M 'P 21 21 21'
_atom_sites_solution_hydrogens geom
_atom_sites_solution_primary direct
_atom_sites_solution_secondary difmap
_audit_creation_method SHELXL-97
_cell_angle_alpha 90.00
_cell_angle_beta 90.00
_cell_angle_gamma 90.00
_cell_formula_units_Z 16
_cell_length_a 14.7603(10)
_cell_length_b 15.1301(17)
_cell_length_c 16.2847(9)
_cell_measurement_reflns_used 13239
_cell_measurement_temperature 298(2)
_cell_measurement_theta_max 29.4878
_cell_measurement_theta_min 2.2975
_cell_volume 3636.8(5)
_computing_cell_refinement
;
CrysAlis CCD (Oxford Diffraction, 2006)
;
_computing_data_collection
;
CrysAlis CCD (Oxford Diffraction, 2006)
;
_computing_data_reduction
;
CrysAlis RED (Oxford Diffraction, 2006)
;
_computing_molecular_graphics 'DIAMOND (Brandenburg, 2001)'
_computing_publication_material
;
<i>SHELXL97</i> (Sheldrick, 2008), <i>PLATON</i> (Spek, 2009)
and <i>WinGX</i>
(Farrugia, 1999)
;
_computing_structure_refinement 'SHELXL97 (Sheldrick, 2008)'
_computing_structure_solution 'SHELXS97 (Sheldrick, 2008)'
_diffrn_ambient_temperature 298(2)
_diffrn_detector_area_resol_mean 10.4340
_diffrn_measured_fraction_theta_full 0.997
_diffrn_measured_fraction_theta_max 0.997
_diffrn_measurement_device_type 'Oxford Diffraction Gemini R CCD'
_diffrn_measurement_method
;
Rotation method data acquisition using \w and \f scans
;
_diffrn_radiation_monochromator graphite
_diffrn_radiation_source 'fine-focus sealed tube'
_diffrn_radiation_type MoK\a
_diffrn_radiation_wavelength 0.71073
_diffrn_reflns_av_R_equivalents 0.0360
_diffrn_reflns_av_sigmaI/netI 0.0169
_diffrn_reflns_limit_h_max 17
_diffrn_reflns_limit_h_min -17
_diffrn_reflns_limit_k_max 18
_diffrn_reflns_limit_k_min -18
_diffrn_reflns_limit_l_max 19
_diffrn_reflns_limit_l_min -18
_diffrn_reflns_number 55202
_diffrn_reflns_theta_full 25.00
_diffrn_reflns_theta_max 25.02
_diffrn_reflns_theta_min 2.97
_diffrn_standards_decay_% 0
_diffrn_standards_number 0
_exptl_absorpt_coefficient_mu 0.105
_exptl_absorpt_correction_T_max 0.989
_exptl_absorpt_correction_T_min 0.953
_exptl_absorpt_correction_type analytical
_exptl_absorpt_process_details '(Clark & Reid, 1995)'
_exptl_crystal_colour colourless
_exptl_crystal_density_diffrn 1.411
_exptl_crystal_density_method 'not measured'
_exptl_crystal_description prism
_exptl_crystal_F_000 1632
_exptl_crystal_size_max 0.582
_exptl_crystal_size_mid 0.336
_exptl_crystal_size_min 0.090
_refine_diff_density_max 0.167
_refine_diff_density_min -0.146
_refine_ls_extinction_method none
_refine_ls_goodness_of_fit_ref 1.043
_refine_ls_hydrogen_treatment mixed
_refine_ls_matrix_type full
_refine_ls_number_parameters 522
_refine_ls_number_reflns 3581
_refine_ls_number_restraints 4
_refine_ls_restrained_S_all 1.042
_refine_ls_R_factor_all 0.0415
_refine_ls_R_factor_gt 0.0344
_refine_ls_shift/su_max 0.000
_refine_ls_shift/su_mean 0.000
_refine_ls_structure_factor_coef Fsqd
_refine_ls_weighting_details 'calc w=1/[\s^2^(Fo^2^)+(0.0452P)^2^+0.6847P] where P=(Fo^2^+2Fc^2^)/3'
_refine_ls_weighting_scheme calc
_refine_ls_wR_factor_gt 0.0820
_refine_ls_wR_factor_ref 0.0859
_reflns_number_gt 3168
_reflns_number_total 3581
_reflns_threshold_expression I>2sigma(I)
_cod_data_source_file ds2219.cif
_cod_data_source_block I
_cod_database_code 2236176
_cod_database_fobs_code 2236176

loop_
_symmetry_equiv_pos_as_xyz
'x, y, z'
'-x+1/2, -y, z+1/2'
'x+1/2, -y+1/2, -z'
'-x, y+1/2, -z+1/2'

loop_
_atom_site_type_symbol
_atom_site_label
_atom_site_fract_x
_atom_site_fract_y
_atom_site_fract_z
_atom_site_U_iso_or_equiv
_atom_site_adp_type
_atom_site_calc_flag
_atom_site_refinement_flags
_atom_site_occupancy
_atom_site_symmetry_multiplicity
C C1 0.37091(18) -0.0319(2) 0.96600(15) 0.0505(7) Uani d . 1 1
H H1B 0.3935 -0.0811 0.9982 0.061 Uiso calc R 1 1
H H1A 0.4014 0.0215 0.9841 0.061 Uiso calc R 1 1
C C2 0.4725(2) -0.0647(2) 0.83402(17) 0.0564(8) Uani d . 1 1
H H2 0.5299 -0.0706 0.8569 0.068 Uiso calc R 1 1
C C3 0.4509(2) -0.0705(2) 0.75510(19) 0.0687(9) Uani d . 1 1
H H3 0.4924 -0.0805 0.7131 0.082 Uiso calc R 1 1
C C4 0.22570(19) -0.02846(19) 0.83141(14) 0.0460(6) Uani d . 1 1
H H4 0.1929 -0.0848 0.8307 0.055 Uiso calc R 1 1
C C5 0.12006(19) 0.0081(2) 0.95377(15) 0.0493(7) Uani d . 1 1
H H5B 0.0837 0.0598 0.9415 0.059 Uiso calc R 1 1
H H5A 0.0889 -0.0441 0.9336 0.059 Uiso calc R 1 1
C C6 0.1382(2) 0.0008(2) 1.04619(15) 0.0552(8) Uani d . 1 1
H H6B 0.1293 0.0574 1.0730 0.066 Uiso calc R 1 1
H H6A 0.0985 -0.0425 1.0713 0.066 Uiso calc R 1 1
C C7 0.2351(2) -0.02766(19) 1.05206(15) 0.0475(7) Uani d . 1 1
C C8 0.38974(18) -0.04746(18) 0.87672(14) 0.0435(6) Uani d . 1 1
C C9 0.32426(19) -0.04454(19) 0.81992(14) 0.0458(6) Uani d . 1 1
C C10 0.21457(17) 0.01593(17) 0.91544(14) 0.0401(6) Uani d . 1 1
H H10 0.2296 0.0787 0.9099 0.048 Uiso calc R 1 1
C C11 0.85665(16) 0.2162(2) 0.71399(14) 0.0440(6) Uani d . 1 1
H H11A 0.8232 0.2569 0.7486 0.053 Uiso calc R 1 1
H H11B 0.8399 0.1564 0.7293 0.053 Uiso calc R 1 1
C C12 0.74899(17) 0.2316(2) 0.58353(16) 0.0467(6) Uani d . 1 1
H H12 0.6925 0.2181 0.6054 0.056 Uiso calc R 1 1
C C13 0.76729(17) 0.2542(2) 0.50606(17) 0.0524(7) Uani d . 1 1
H H13 0.7242 0.2586 0.4646 0.063 Uiso calc R 1 1
C C14 0.99586(16) 0.26724(19) 0.58311(14) 0.0424(6) Uani d . 1 1
H H14 1.0086 0.3302 0.5914 0.051 Uiso calc R 1 1
C C15 1.11005(17) 0.2440(2) 0.70238(15) 0.0488(7) Uani d . 1 1
H H15A 1.1594 0.2057 0.6856 0.059 Uiso calc R 1 1
H H15B 1.1256 0.3046 0.6888 0.059 Uiso calc R 1 1
C C16 1.09142(17) 0.2346(2) 0.79415(15) 0.0510(7) Uani d . 1 1
H H16A 1.1189 0.1811 0.8155 0.061 Uiso calc R 1 1
H H16B 1.1153 0.2849 0.8241 0.061 Uiso calc R 1 1
C C17 0.99049(17) 0.2306(2) 0.80141(14) 0.0454(6) Uani d . 1 1
C C18 0.83367(16) 0.23212(18) 0.62607(14) 0.0392(6) Uani d . 1 1
C C19 0.89690(16) 0.25498(17) 0.57055(13) 0.0391(6) Uani d . 1 1
C C20 1.02126(16) 0.21675(18) 0.66021(14) 0.0397(6) Uani d . 1 1
H H20 1.0246 0.1537 0.6468 0.048 Uiso calc R 1 1
C C21 0.38642(19) 0.6723(3) 0.70964(15) 0.0648(9) Uani d . 1 1
H H21B 0.3492 0.6994 0.7518 0.078 Uiso calc R 1 1
H H21A 0.3754 0.6091 0.7102 0.078 Uiso calc R 1 1
C C22 0.27775(19) 0.7229(2) 0.58750(17) 0.0563(8) Uani d . 1 1
H H22 0.2209 0.7086 0.6082 0.068 Uiso calc R 1 1
C C23 0.29579(18) 0.7594(2) 0.51509(18) 0.0544(7) Uani d . 1 1
H H23 0.2522 0.7751 0.4765 0.065 Uiso calc R 1 1
C C24 0.52638(17) 0.74252(19) 0.58671(14) 0.0446(6) Uani d . 1 1
H H24 0.5454 0.8036 0.5970 0.054 Uiso calc R 1 1
C C25 0.63795(18) 0.7101(2) 0.70505(15) 0.0539(7) Uani d . 1 1
H H25B 0.6854 0.6679 0.6925 0.065 Uiso calc R 1 1
H H25A 0.6580 0.7685 0.6883 0.065 Uiso calc R 1 1
C C26 0.61646(19) 0.7090(2) 0.79567(16) 0.0577(8) Uani d . 1 1
H H26B 0.6483 0.6611 0.8228 0.069 Uiso calc R 1 1
H H26A 0.6340 0.7643 0.8211 0.069 Uiso calc R 1 1
C C27 0.51560(17) 0.69575(19) 0.80162(14) 0.0435(6) Uani d . 1 1
C C28 0.36308(17) 0.7098(2) 0.62739(14) 0.0477(7) Uani d . 1 1
C C29 0.42635(16) 0.73930(18) 0.57528(14) 0.0416(6) Uani d . 1 1
C C30 0.55016(17) 0.68515(18) 0.66060(14) 0.0402(6) Uani d . 1 1
H H30 0.5549 0.6236 0.6423 0.048 Uiso calc R 1 1
C C31 0.88814(18) 0.9793(2) 0.52818(16) 0.0516(7) Uani d . 1 1
H H31A 0.9201 1.0281 0.5025 0.062 Uiso calc R 1 1
H H31B 0.9082 0.9248 0.5027 0.062 Uiso calc R 1 1
C C32 0.99215(19) 0.9749(2) 0.66191(17) 0.0540(7) Uani d . 1 1
H H32 1.0500 0.9713 0.6395 0.065 Uiso calc R 1 1
C C33 0.9707(2) 0.9787(2) 0.74150(17) 0.0605(8) Uani d . 1 1
H H33 1.0127 0.9786 0.7841 0.073 Uiso calc R 1 1
C C34 0.74269(18) 0.98715(19) 0.66276(14) 0.0427(6) Uani d . 1 1
H H34 0.7229 1.0486 0.6695 0.051 Uiso calc R 1 1
C C35 0.63366(19) 0.9893(2) 0.53834(17) 0.0559(8) Uani d . 1 1
H H35B 0.5875 0.9439 0.5422 0.067 Uiso calc R 1 1
H H35A 0.6126 1.0416 0.5670 0.067 Uiso calc R 1 1
C C36 0.6542(2) 1.0103(3) 0.45011(17) 0.0644(9) Uani d . 1 1
H H36B 0.6268 1.0660 0.4344 0.077 Uiso calc R 1 1
H H36A 0.6312 0.9642 0.4143 0.077 Uiso calc R 1 1
C C37 0.7559(2) 1.0157(2) 0.44446(16) 0.0495(7) Uani d . 1 1
C C38 0.90826(17) 0.97727(18) 0.61805(14) 0.0432(6) Uani d . 1 1
C C39 0.84266(18) 0.98120(18) 0.67511(14) 0.0431(6) Uani d . 1 1
C C40 0.72346(17) 0.95645(18) 0.57500(14) 0.0420(6) Uani d . 1 1
H H40 0.7242 0.8917 0.5736 0.050 Uiso calc R 1 1
N N1 0.27316(15) -0.02275(15) 0.97777(12) 0.0438(5) Uani d . 1 1
N N2 0.95392(13) 0.22898(15) 0.72598(11) 0.0394(5) Uani d . 1 1
N N3 0.48159(14) 0.69005(16) 0.72568(11) 0.0445(5) Uani d . 1 1
N N4 0.79082(14) 0.99003(15) 0.51692(12) 0.0443(5) Uani d . 1 1
O O1 0.35925(14) -0.05982(16) 0.74337(11) 0.0643(6) Uani d . 1 1
O O2 0.27650(15) -0.05083(16) 1.11433(10) 0.0666(6) Uani d . 1 1
O O3 0.18597(15) 0.03090(19) 0.77435(11) 0.0726(7) Uani d D 1 1
O O4 0.85804(12) 0.27000(15) 0.49559(10) 0.0526(5) Uani d . 1 1
O O5 0.94469(13) 0.22702(18) 0.86442(10) 0.0684(7) Uani d . 1 1
O O6 1.04954(13) 0.23539(19) 0.51857(11) 0.0707(7) Uani d D 1 1
O O7 0.38731(13) 0.77089(14) 0.50474(11) 0.0534(5) Uani d . 1 1
O O8 0.46942(13) 0.69031(16) 0.86436(10) 0.0597(8) Uani d P 0.997(7) 1
O O9 0.57598(15) 0.7075(2) 0.51995(11) 0.0767(8) Uani d D 1 1
O O10 0.87864(13) 0.98284(15) 0.75233(10) 0.0565(5) Uani d . 1 1
O O11 0.80178(14) 1.03788(18) 0.38476(11) 0.0695(7) Uani d . 1 1
O O12 0.69166(14) 0.93163(16) 0.71545(11) 0.0595(6) Uani d D 1 1
H H3O 0.2085(19) 0.024(2) 0.7273(13) 0.063(9) Uiso d D 1 1
H H6O 1.034(3) 0.260(3) 0.4732(16) 0.096(13) Uiso d D 1 1
H H9O 0.557(2) 0.726(2) 0.4740(14) 0.080(11) Uiso d D 1 1
H H12O 0.702(2) 0.944(2) 0.7642(12) 0.070(10) Uiso d D 1 1

loop_
_atom_site_aniso_label
_atom_site_aniso_U_11
_atom_site_aniso_U_22
_atom_site_aniso_U_33
_atom_site_aniso_U_12
_atom_site_aniso_U_13
_atom_site_aniso_U_23
C1 0.0463(16) 0.0713(19) 0.0337(13) 0.0001(14) -0.0075(12) 0.0001(13)
C2 0.0521(17) 0.0692(19) 0.0479(16) 0.0176(15) -0.0010(14) -0.0049(14)
C3 0.062(2) 0.095(3) 0.0485(18) 0.0281(19) 0.0087(15) -0.0073(17)
C4 0.0547(16) 0.0569(17) 0.0265(12) 0.0028(14) -0.0044(12) 0.0008(11)
C5 0.0492(16) 0.0630(19) 0.0356(14) 0.0012(14) -0.0005(12) 0.0059(13)
C6 0.0585(18) 0.074(2) 0.0334(13) 0.0039(16) 0.0067(13) 0.0082(13)
C7 0.0586(17) 0.0567(17) 0.0270(13) 0.0024(14) 0.0016(13) 0.0011(11)
C8 0.0487(14) 0.0469(15) 0.0351(13) 0.0049(13) -0.0013(11) 0.0021(11)
C9 0.0570(16) 0.0523(16) 0.0282(12) 0.0073(13) 0.0005(12) -0.0037(12)
C10 0.0459(15) 0.0437(14) 0.0307(12) -0.0004(12) -0.0002(11) 0.0046(11)
C11 0.0381(13) 0.0650(18) 0.0290(12) -0.0092(12) 0.0016(11) 0.0032(12)
C12 0.0360(13) 0.0655(17) 0.0385(14) -0.0063(13) -0.0021(11) 0.0033(13)
C13 0.0383(13) 0.081(2) 0.0377(14) -0.0044(14) -0.0066(12) 0.0073(14)
C14 0.0354(13) 0.0597(16) 0.0322(12) 0.0023(12) 0.0064(10) 0.0050(12)
C15 0.0366(13) 0.0696(19) 0.0402(13) 0.0038(13) -0.0027(11) 0.0058(13)
C16 0.0423(14) 0.074(2) 0.0364(13) 0.0063(14) -0.0072(12) -0.0018(13)
C17 0.0441(14) 0.0644(18) 0.0276(12) 0.0036(13) -0.0016(11) -0.0057(12)
C18 0.0388(13) 0.0489(15) 0.0300(12) -0.0025(12) 0.0002(10) 0.0016(11)
C19 0.0379(13) 0.0526(16) 0.0269(11) 0.0010(12) -0.0013(10) 0.0008(11)
C20 0.0390(13) 0.0499(15) 0.0301(12) 0.0048(12) 0.0037(10) 0.0016(11)
C21 0.0465(16) 0.120(3) 0.0282(13) -0.0248(18) 0.0024(12) 0.0046(15)
C22 0.0431(15) 0.084(2) 0.0418(15) -0.0075(15) 0.0009(13) -0.0131(15)
C23 0.0444(15) 0.0708(19) 0.0479(16) 0.0022(14) -0.0079(13) 0.0037(15)
C24 0.0411(14) 0.0574(17) 0.0354(13) 0.0020(13) 0.0113(11) 0.0114(12)
C25 0.0425(14) 0.080(2) 0.0389(14) 0.0026(14) 0.0057(12) 0.0023(14)
C26 0.0455(16) 0.091(2) 0.0362(14) 0.0039(15) 0.0000(12) 0.0066(15)
C27 0.0448(14) 0.0570(17) 0.0286(12) 0.0020(13) 0.0011(12) 0.0025(12)
C28 0.0405(14) 0.0725(19) 0.0302(12) -0.0109(14) 0.0048(11) -0.0070(12)
C29 0.0426(14) 0.0518(15) 0.0303(12) -0.0005(12) 0.0036(11) 0.0008(12)
C30 0.0437(14) 0.0469(15) 0.0299(12) -0.0004(12) 0.0091(11) -0.0011(11)
C31 0.0430(15) 0.079(2) 0.0326(13) 0.0029(15) 0.0030(12) -0.0012(13)
C32 0.0477(16) 0.0695(19) 0.0447(15) -0.0013(14) -0.0052(13) 0.0083(14)
C33 0.0527(18) 0.089(2) 0.0401(15) -0.0074(17) -0.0116(14) 0.0112(15)
C34 0.0466(15) 0.0508(16) 0.0306(12) -0.0007(12) 0.0057(11) -0.0020(11)
C35 0.0421(15) 0.081(2) 0.0444(15) 0.0020(15) -0.0015(13) 0.0031(15)
C36 0.0514(17) 0.096(3) 0.0458(16) 0.0099(17) -0.0055(14) 0.0108(17)
C37 0.0520(16) 0.0674(19) 0.0291(13) 0.0057(14) -0.0016(12) 0.0018(13)
C38 0.0450(14) 0.0519(16) 0.0327(12) 0.0028(13) -0.0006(11) 0.0034(11)
C39 0.0502(15) 0.0506(15) 0.0286(12) 0.0000(13) -0.0017(12) -0.0002(11)
C40 0.0439(14) 0.0519(16) 0.0303(12) 0.0004(12) 0.0023(11) -0.0014(11)
N1 0.0482(12) 0.0587(14) 0.0245(10) 0.0018(11) -0.0029(9) 0.0027(10)
N2 0.0350(11) 0.0571(13) 0.0262(10) -0.0029(10) 0.0009(8) -0.0008(9)
N3 0.0382(12) 0.0712(15) 0.0241(10) -0.0083(11) 0.0047(9) -0.0022(10)
N4 0.0414(12) 0.0622(14) 0.0293(10) 0.0036(11) 0.0028(10) 0.0040(10)
O1 0.0657(13) 0.0953(17) 0.0320(9) 0.0244(13) -0.0005(9) -0.0092(10)
O2 0.0790(14) 0.0961(16) 0.0246(9) 0.0203(13) -0.0032(9) 0.0025(10)
O3 0.0677(14) 0.123(2) 0.0269(10) 0.0363(14) 0.0015(10) 0.0122(11)
O4 0.0398(9) 0.0880(15) 0.0299(8) -0.0008(10) -0.0017(8) 0.0116(10)
O5 0.0515(11) 0.127(2) 0.0270(9) -0.0015(13) 0.0019(9) -0.0075(11)
O6 0.0462(11) 0.134(2) 0.0322(10) 0.0249(13) 0.0103(9) 0.0193(13)
O7 0.0500(11) 0.0663(13) 0.0440(10) 0.0019(10) 0.0007(9) 0.0168(10)
O8 0.0482(12) 0.1068(18) 0.0241(10) -0.0013(11) 0.0046(8) -0.0012(10)
O9 0.0595(13) 0.140(2) 0.0310(10) 0.0296(14) 0.0184(10) 0.0243(12)
O10 0.0582(13) 0.0843(15) 0.0270(9) -0.0078(11) -0.0046(8) 0.0028(9)
O11 0.0577(12) 0.1188(19) 0.0319(10) -0.0001(13) 0.0015(9) 0.0169(11)
O12 0.0626(12) 0.0833(15) 0.0326(10) -0.0202(11) 0.0071(9) -0.0007(10)

loop_
_atom_type_symbol
_atom_type_description
_atom_type_scat_dispersion_real
_atom_type_scat_dispersion_imag
_atom_type_scat_source
C C 0.0033 0.0016 'International Tables Vol C Tables 4.2.6.8 and 6.1.1.4'
H H 0.0000 0.0000 'International Tables Vol C Tables 4.2.6.8 and 6.1.1.4'
N N 0.0061 0.0033 'International Tables Vol C Tables 4.2.6.8 and 6.1.1.4'
O O 0.0106 0.0060 'International Tables Vol C Tables 4.2.6.8 and 6.1.1.4'

loop_
_geom_angle_atom_site_label_1
_geom_angle_atom_site_label_2
_geom_angle_atom_site_label_3
_geom_angle
N1 C1 C8 109.0(2)
N1 C1 H1B 109.9
C8 C1 H1B 109.9
N1 C1 H1A 109.9
C8 C1 H1A 109.9
H1B C1 H1A 108.3
C3 C2 C8 106.1(3)
C3 C2 H2 126.9
C8 C2 H2 126.9
C2 C3 O1 111.3(3)
C2 C3 H3 124.4
O1 C3 H3 124.4
O3 C4 C9 115.2(2)
O3 C4 C10 105.2(2)
C9 C4 C10 106.8(2)
O3 C4 H4 109.8
C9 C4 H4 109.8
C10 C4 H4 109.8
C6 C5 C10 104.2(2)
C6 C5 H5B 110.9
C10 C5 H5B 110.9
C6 C5 H5A 110.9
C10 C5 H5A 110.9
H5B C5 H5A 108.9
C7 C6 C5 104.5(2)
C7 C6 H6B 110.8
C5 C6 H6B 110.8
C7 C6 H6A 110.8
C5 C6 H6A 110.8
H6B C6 H6A 108.9
O2 C7 N1 123.4(3)
O2 C7 C6 127.4(2)
N1 C7 C6 109.2(2)
C9 C8 C2 106.7(2)
C9 C8 C1 122.1(2)
C2 C8 C1 131.2(2)
C8 C9 O1 110.6(2)
C8 C9 C4 128.7(2)
O1 C9 C4 120.8(2)
N1 C10 C5 103.03(18)
N1 C10 C4 112.5(2)
C5 C10 C4 115.3(2)
N1 C10 H10 108.6
C5 C10 H10 108.6
C4 C10 H10 108.6
N2 C11 C18 109.3(2)
N2 C11 H11A 109.8
C18 C11 H11A 109.8
N2 C11 H11B 109.8
C18 C11 H11B 109.8
H11A C11 H11B 108.3
C13 C12 C18 106.3(2)
C13 C12 H12 126.9
C18 C12 H12 126.9
C12 C13 O4 111.1(2)
C12 C13 H13 124.5
O4 C13 H13 124.5
O6 C14 C19 114.2(2)
O6 C14 C20 107.9(2)
C19 C14 C20 107.1(2)
O6 C14 H14 109.2
C19 C14 H14 109.2
C20 C14 H14 109.2
C16 C15 C20 105.0(2)
C16 C15 H15A 110.7
C20 C15 H15A 110.7
C16 C15 H15B 110.7
C20 C15 H15B 110.7
H15A C15 H15B 108.8
C17 C16 C15 105.1(2)
C17 C16 H16A 110.7
C15 C16 H16A 110.7
C17 C16 H16B 110.7
C15 C16 H16B 110.7
H16A C16 H16B 108.8
O5 C17 N2 122.8(2)
O5 C17 C16 128.0(2)
N2 C17 C16 109.2(2)
C19 C18 C12 106.4(2)
C19 C18 C11 122.0(2)
C12 C18 C11 131.6(2)
C18 C19 O4 110.6(2)
C18 C19 C14 128.4(2)
O4 C19 C14 120.9(2)
N2 C20 C14 111.8(2)
N2 C20 C15 102.53(19)
C14 C20 C15 116.5(2)
N2 C20 H20 108.6
C14 C20 H20 108.6
C15 C20 H20 108.6
N3 C21 C28 108.3(2)
N3 C21 H21B 110.0
C28 C21 H21B 110.0
N3 C21 H21A 110.0
C28 C21 H21A 110.0
H21B C21 H21A 108.4
C23 C22 C28 106.5(2)
C23 C22 H22 126.8
C28 C22 H22 126.8
C22 C23 O7 111.0(2)
C22 C23 H23 124.5
O7 C23 H23 124.5
O9 C24 C29 113.9(2)
O9 C24 C30 105.9(2)
C29 C24 C30 108.0(2)
O9 C24 H24 109.6
C29 C24 H24 109.6
C30 C24 H24 109.6
C26 C25 C30 106.3(2)
C26 C25 H25B 110.5
C30 C25 H25B 110.5
C26 C25 H25A 110.5
C30 C25 H25A 110.5
H25B C25 H25A 108.7
C27 C26 C25 105.8(2)
C27 C26 H26B 110.6
C25 C26 H26B 110.6
C27 C26 H26A 110.6
C25 C26 H26A 110.6
H26B C26 H26A 108.7
O8 C27 N3 123.7(2)
O8 C27 C26 127.6(2)
N3 C27 C26 108.7(2)
C29 C28 C22 106.3(2)
C29 C28 C21 122.3(2)
C22 C28 C21 131.5(2)
C28 C29 O7 110.8(2)
C28 C29 C24 128.6(2)
O7 C29 C24 120.7(2)
N3 C30 C24 112.5(2)
N3 C30 C25 103.28(18)
C24 C30 C25 115.3(2)
N3 C30 H30 108.5
C24 C30 H30 108.5
C25 C30 H30 108.5
N4 C31 C38 108.8(2)
N4 C31 H31A 109.9
C38 C31 H31A 109.9
N4 C31 H31B 109.9
C38 C31 H31B 109.9
H31A C31 H31B 108.3
C33 C32 C38 106.1(3)
C33 C32 H32 126.9
C38 C32 H32 126.9
C32 C33 O10 111.2(2)
C32 C33 H33 124.4
O10 C33 H33 124.4
O12 C34 C39 114.1(2)
O12 C34 C40 106.7(2)
C39 C34 C40 106.9(2)
O12 C34 H34 109.7
C39 C34 H34 109.7
C40 C34 H34 109.7
C36 C35 C40 105.4(2)
C36 C35 H35B 110.7
C40 C35 H35B 110.7
C36 C35 H35A 110.7
C40 C35 H35A 110.7
H35B C35 H35A 108.8
C35 C36 C37 105.7(2)
C35 C36 H36B 110.6
C37 C36 H36B 110.6
C35 C36 H36A 110.6
C37 C36 H36A 110.6
H36B C36 H36A 108.7
O11 C37 N4 124.1(3)
O11 C37 C36 127.7(3)
N4 C37 C36 108.2(2)
C39 C38 C32 106.2(2)
C39 C38 C31 122.2(2)
C32 C38 C31 131.5(2)
C38 C39 O10 110.9(2)
C38 C39 C34 128.5(2)
O10 C39 C34 120.5(2)
N4 C40 C34 111.9(2)
N4 C40 C35 102.9(2)
C34 C40 C35 115.2(2)
N4 C40 H40 108.9
C34 C40 H40 108.9
C35 C40 H40 108.9
C7 N1 C10 113.8(2)
C7 N1 C1 121.9(2)
C10 N1 C1 122.2(2)
C17 N2 C11 121.3(2)
C17 N2 C20 113.4(2)
C11 N2 C20 123.30(19)
C27 N3 C21 122.7(2)
C27 N3 C30 114.3(2)
C21 N3 C30 121.8(2)
C37 N4 C31 121.4(2)
C37 N4 C40 114.0(2)
C31 N4 C40 123.4(2)
C9 O1 C3 105.3(2)
C4 O3 H3O 111(2)
C19 O4 C13 105.65(19)
C14 O6 H6O 111(3)
C29 O7 C23 105.5(2)
C24 O9 H9O 112(2)
C39 O10 C33 105.4(2)
C34 O12 H12O 111(2)

loop_
_geom_bond_atom_site_label_1
_geom_bond_atom_site_label_2
_geom_bond_distance
C1 N1 1.462(3)
C1 C8 1.499(3)
C1 H1B 0.9700
C1 H1A 0.9700
C2 C3 1.327(4)
C2 C8 1.429(4)
C2 H2 0.9300
C3 O1 1.376(4)
C3 H3 0.9300
C4 O3 1.419(3)
C4 C9 1.487(4)
C4 C10 1.533(3)
C4 H4 0.9800
C5 C6 1.533(4)
C5 C10 1.533(4)
C5 H5B 0.9700
C5 H5A 0.9700
C6 C7 1.496(4)
C6 H6B 0.9700
C6 H6A 0.9700
C7 O2 1.235(3)
C7 N1 1.336(3)
C8 C9 1.338(3)
C9 O1 1.369(3)
C10 N1 1.456(3)
C10 H10 0.9800
C11 N2 1.462(3)
C11 C18 1.491(3)
C11 H11A 0.9700
C11 H11B 0.9700
C12 C13 1.335(4)
C12 C18 1.429(3)
C12 H12 0.9300
C13 O4 1.371(3)
C13 H13 0.9300
C14 O6 1.402(3)
C14 C19 1.487(3)
C14 C20 1.517(3)
C14 H14 0.9800
C15 C16 1.526(3)
C15 C20 1.536(4)
C15 H15A 0.9700
C15 H15B 0.9700
C16 C17 1.496(4)
C16 H16A 0.9700
C16 H16B 0.9700
C17 O5 1.230(3)
C17 N2 1.342(3)
C18 C19 1.345(3)
C19 O4 1.368(3)
C20 N2 1.473(3)
C20 H20 0.9800
C21 N3 1.454(3)
C21 C28 1.494(4)
C21 H21B 0.9700
C21 H21A 0.9700
C22 C23 1.329(4)
C22 C28 1.431(4)
C22 H22 0.9300
C23 O7 1.372(3)
C23 H23 0.9300
C24 O9 1.414(3)
C24 C29 1.489(3)
C24 C30 1.525(3)
C24 H24 0.9800
C25 C26 1.509(4)
C25 C30 1.532(4)
C25 H25B 0.9700
C25 H25A 0.9700
C26 C27 1.505(4)
C26 H26B 0.9700
C26 H26A 0.9700
C27 O8 1.231(3)
C27 N3 1.337(3)
C28 C29 1.339(3)
C29 O7 1.371(3)
C30 N3 1.467(3)
C30 H30 0.9800
C31 N4 1.457(3)
C31 C38 1.494(3)
C31 H31A 0.9700
C31 H31B 0.9700
C32 C33 1.336(4)
C32 C38 1.430(4)
C32 H32 0.9300
C33 O10 1.371(3)
C33 H33 0.9300
C34 O12 1.417(3)
C34 C39 1.492(4)
C34 C40 1.529(3)
C34 H34 0.9800
C35 C36 1.502(4)
C35 C40 1.536(4)
C35 H35B 0.9700
C35 H35A 0.9700
C36 C37 1.506(4)
C36 H36B 0.9700
C36 H36A 0.9700
C37 O11 1.232(3)
C37 N4 1.345(3)
C38 C39 1.343(3)
C39 O10 1.365(3)
C40 N4 1.463(3)
C40 H40 0.9800
O3 H3O 0.842(18)
O6 H6O 0.855(19)
O9 H9O 0.848(19)
O12 H12O 0.829(18)

loop_
_geom_hbond_atom_site_label_D
_geom_hbond_atom_site_label_H
_geom_hbond_atom_site_label_A
_geom_hbond_site_symmetry_A
_geom_hbond_distance_DH
_geom_hbond_distance_HA
_geom_hbond_distance_DA
_geom_hbond_angle_DHA
O3 H3O O2 2_554 0.842(18) 1.90(2) 2.681(2) 154(3)
O6 H6O O8 2_664 0.855(19) 1.93(2) 2.766(3) 166(4)
O9 H9O O5 2_664 0.848(19) 1.92(2) 2.737(3) 161(3)
O12 H12O O11 2_675 0.829(18) 1.98(2) 2.797(3) 167(3)

loop_
_geom_torsion_atom_site_label_1
_geom_torsion_atom_site_label_2
_geom_torsion_atom_site_label_3
_geom_torsion_atom_site_label_4
_geom_torsion
C8 C2 C3 O1 -1.1(4)
C10 C5 C6 C7 -19.8(3)
C5 C6 C7 O2 -171.7(3)
C5 C6 C7 N1 9.6(4)
C3 C2 C8 C9 0.2(4)
C3 C2 C8 C1 -178.1(3)
N1 C1 C8 C9 5.4(4)
N1 C1 C8 C2 -176.6(3)
C2 C8 C9 O1 0.7(3)
C1 C8 C9 O1 179.2(3)
C2 C8 C9 C4 -179.8(3)
C1 C8 C9 C4 -1.4(5)
O3 C4 C9 C8 135.7(3)
C10 C4 C9 C8 19.3(4)
O3 C4 C9 O1 -44.9(4)
C10 C4 C9 O1 -161.3(2)
C6 C5 C10 N1 22.5(3)
C6 C5 C10 C4 145.4(2)
O3 C4 C10 N1 -163.7(2)
C9 C4 C10 N1 -40.8(3)
O3 C4 C10 C5 78.6(3)
C9 C4 C10 C5 -158.5(2)
C18 C12 C13 O4 -0.5(4)
C20 C15 C16 C17 -16.8(3)
C15 C16 C17 O5 -176.4(3)
C15 C16 C17 N2 5.2(4)
C13 C12 C18 C19 -0.1(3)
C13 C12 C18 C11 177.2(3)
N2 C11 C18 C19 -0.3(4)
N2 C11 C18 C12 -177.3(3)
C12 C18 C19 O4 0.7(3)
C11 C18 C19 O4 -177.0(2)
C12 C18 C19 C14 178.5(3)
C11 C18 C19 C14 0.9(5)
O6 C14 C19 C18 140.8(3)
C20 C14 C19 C18 21.4(4)
O6 C14 C19 O4 -41.6(4)
C20 C14 C19 O4 -161.0(2)
O6 C14 C20 N2 -165.6(2)
C19 C14 C20 N2 -42.3(3)
O6 C14 C20 C15 77.0(3)
C19 C14 C20 C15 -159.7(2)
C16 C15 C20 N2 21.4(3)
C16 C15 C20 C14 143.8(2)
C28 C22 C23 O7 0.2(4)
C30 C25 C26 C27 -7.4(4)
C25 C26 C27 O8 179.6(3)
C25 C26 C27 N3 -0.1(4)
C23 C22 C28 C29 -0.3(3)
C23 C22 C28 C21 179.4(3)
N3 C21 C28 C29 10.5(4)
N3 C21 C28 C22 -169.1(3)
C22 C28 C29 O7 0.3(3)
C21 C28 C29 O7 -179.4(3)
C22 C28 C29 C24 178.9(3)
C21 C28 C29 C24 -0.8(5)
O9 C24 C29 C28 131.2(3)
C30 C24 C29 C28 13.9(4)
O9 C24 C29 O7 -50.3(4)
C30 C24 C29 O7 -167.6(2)
O9 C24 C30 N3 -158.5(2)
C29 C24 C30 N3 -36.1(3)
O9 C24 C30 C25 83.4(3)
C29 C24 C30 C25 -154.2(2)
C26 C25 C30 N3 11.5(3)
C26 C25 C30 C24 134.6(3)
C38 C32 C33 O10 0.4(4)
C40 C35 C36 C37 -16.3(4)
C35 C36 C37 O11 -174.2(3)
C35 C36 C37 N4 7.0(4)
C33 C32 C38 C39 -0.8(3)
C33 C32 C38 C31 176.7(3)
N4 C31 C38 C39 2.6(4)
N4 C31 C38 C32 -174.6(3)
C32 C38 C39 O10 0.9(3)
C31 C38 C39 O10 -176.8(3)
C32 C38 C39 C34 178.4(3)
C31 C38 C39 C34 0.6(5)
O12 C34 C39 C38 136.9(3)
C40 C34 C39 C38 19.2(4)
O12 C34 C39 O10 -45.9(4)
C40 C34 C39 O10 -163.6(2)
O12 C34 C40 N4 -163.2(2)
C39 C34 C40 N4 -40.8(3)
O12 C34 C40 C35 79.8(3)
C39 C34 C40 C35 -157.8(2)
C36 C35 C40 N4 19.1(3)
C36 C35 C40 C34 141.1(3)
O2 C7 N1 C10 -173.1(3)
C6 C7 N1 C10 5.6(3)
O2 C7 N1 C1 -9.3(5)
C6 C7 N1 C1 169.4(3)
C5 C10 N1 C7 -18.2(3)
C4 C10 N1 C7 -142.9(2)
C5 C10 N1 C1 178.0(3)
C4 C10 N1 C1 53.3(3)
C8 C1 N1 C7 165.1(3)
C8 C1 N1 C10 -32.4(4)
O5 C17 N2 C11 -4.6(5)
C16 C17 N2 C11 173.8(3)
O5 C17 N2 C20 -168.9(3)
C16 C17 N2 C20 9.5(3)
C18 C11 N2 C17 170.8(3)
C18 C11 N2 C20 -26.5(4)
C14 C20 N2 C17 -145.3(2)
C15 C20 N2 C17 -19.8(3)
C14 C20 N2 C11 50.7(3)
C15 C20 N2 C11 176.3(2)
O8 C27 N3 C21 -3.2(5)
C26 C27 N3 C21 176.5(3)
O8 C27 N3 C30 -171.4(3)
C26 C27 N3 C30 8.3(3)
C28 C21 N3 C27 154.5(3)
C28 C21 N3 C30 -38.1(4)
C24 C30 N3 C27 -137.6(3)
C25 C30 N3 C27 -12.7(3)
C24 C30 N3 C21 54.1(4)
C25 C30 N3 C21 179.0(3)
O11 C37 N4 C31 -5.3(5)
C36 C37 N4 C31 173.6(3)
O11 C37 N4 C40 -172.8(3)
C36 C37 N4 C40 6.1(4)
C38 C31 N4 C37 163.3(3)
C38 C31 N4 C40 -30.4(4)
C34 C40 N4 C37 -140.3(2)
C35 C40 N4 C37 -16.1(3)
C34 C40 N4 C31 52.5(4)
C35 C40 N4 C31 176.7(3)
C8 C9 O1 C3 -1.3(3)
C4 C9 O1 C3 179.2(3)
C2 C3 O1 C9 1.5(4)
C18 C19 O4 C13 -0.9(3)
C14 C19 O4 C13 -179.0(3)
C12 C13 O4 C19 0.9(4)
C28 C29 O7 C23 -0.2(3)
C24 C29 O7 C23 -178.9(3)
C22 C23 O7 C29 0.0(3)
C38 C39 O10 C33 -0.7(3)
C34 C39 O10 C33 -178.4(3)
C32 C33 O10 C39 0.1(4)
